data_4330237
loop_
_publ_author_name
'Jian-Bin Lin'
'Wei Xue'
'Bao-Ying Wang'
'Jun Tao'
'Wei-Xiong Zhang'
'Jie-Peng Zhang'
'Xiao-Ming Chen'

_publ_section_title
;
 Chemical/Physical Pressure Tunable Spin-Transition Temperature and
 Hysteresis in a Two-Step Spin Crossover Porous Coordination Framework
;
_journal_name_full 'Inorganic Chemistry'
_journal_page_first 9423
_journal_page_last 9430
_journal_paper_doi 10.1021/ic301237p
_journal_volume 51
_journal_year 2012
_chemical_formula_sum 'C26 H20 Br2 Fe N10 O'
_chemical_formula_weight 704.19
_chemical_name_systematic
; 
 ? 
;
_space_group_IT_number 14
_symmetry_cell_setting monoclinic
_symmetry_space_group_name_Hall '-P 2yn'
_symmetry_space_group_name_H-M 'P 1 21/n 1'
_atom_sites_solution_hydrogens geom
_atom_sites_solution_primary direct
_atom_sites_solution_secondary difmap
_audit_creation_method SHELXL-97
_cell_angle_alpha 90.00
_cell_angle_beta 102.868(3)
_cell_angle_gamma 90.00
_cell_formula_units_Z 2
_cell_length_a 8.5888(16)
_cell_length_b 14.149(3)
_cell_length_c 10.554(2)
_cell_measurement_reflns_used 2640
_cell_measurement_temperature 103(2)
_cell_measurement_theta_max 26.932
_cell_measurement_theta_min 2.4475
_cell_volume 1250.3(4)
_computing_cell_refinement 'SAINT+ Ver. 6.22, Bruker AXS Inc., 2001.'
_computing_data_collection 'SMART Bruker AXS Inc., 1998.'
_computing_data_reduction 'SAINT+ Ver. 6.22, Bruker AXS Inc., 2001.'
_computing_molecular_graphics 'SHELXTL Ver. 6.12, (Sheldrick, 2000)'
_computing_publication_material 'SHELXTL Ver. 6.12, (Sheldrick, 2000)'
_computing_structure_refinement 'SHELXTL Ver. 6.12, (Sheldrick, 2000)'
_computing_structure_solution 'SHELXTL Ver. 6.12, (Sheldrick, 2000)'
_diffrn_ambient_temperature 103(2)
_diffrn_measured_fraction_theta_full 0.999
_diffrn_measured_fraction_theta_max 0.999
_diffrn_measurement_device_type 'Bruker Apex CCd'
_diffrn_measurement_method '\w scan'
_diffrn_radiation_monochromator graphite
_diffrn_radiation_source 'fine-focus sealed tube'
_diffrn_radiation_type MoK\a
_diffrn_radiation_wavelength 0.71073
_diffrn_reflns_av_R_equivalents 0.0426
_diffrn_reflns_av_sigmaI/netI 0.0420
_diffrn_reflns_limit_h_max 10
_diffrn_reflns_limit_h_min -10
_diffrn_reflns_limit_k_max 17
_diffrn_reflns_limit_k_min -17
_diffrn_reflns_limit_l_max 13
_diffrn_reflns_limit_l_min -12
_diffrn_reflns_number 9311
_diffrn_reflns_theta_full 26.00
_diffrn_reflns_theta_max 26.00
_diffrn_reflns_theta_min 2.45
_exptl_absorpt_coefficient_mu 3.844
_exptl_absorpt_correction_T_max 0.6555
_exptl_absorpt_correction_T_min 0.5445
_exptl_absorpt_correction_type multi-scan
_exptl_absorpt_process_details SADABS
_exptl_crystal_colour dark-red
_exptl_crystal_density_diffrn 1.871
_exptl_crystal_description block
_exptl_crystal_F_000 700
_exptl_crystal_size_max 0.18
_exptl_crystal_size_mid 0.14
_exptl_crystal_size_min 0.12
_refine_diff_density_max 1.984
_refine_diff_density_min -0.630
_refine_diff_density_rms 0.149
_refine_ls_extinction_method none
_refine_ls_goodness_of_fit_ref 1.002
_refine_ls_hydrogen_treatment constr
_refine_ls_matrix_type full
_refine_ls_number_parameters 181
_refine_ls_number_reflns 2458
_refine_ls_number_restraints 3
_refine_ls_restrained_S_all 1.002
_refine_ls_R_factor_all 0.0612
_refine_ls_R_factor_gt 0.0425
_refine_ls_shift/su_max 0.001
_refine_ls_shift/su_mean 0.000
_refine_ls_structure_factor_coef Fsqd
_refine_ls_weighting_details 'calc w=1/[\s^2^(Fo^2^)+(0.0820P)^2^+0.0000P] where P=(Fo^2^+2Fc^2^)/3'
_refine_ls_weighting_scheme calc
_refine_ls_wR_factor_gt 0.1074
_refine_ls_wR_factor_ref 0.1194
_reflns_number_gt 1934
_reflns_number_total 2458
_reflns_threshold_expression >2sigma(I)
_cod_data_source_file ic301237p_si_002_3.cif
_cod_data_source_block 1-EtOH_103K
_cod_database_code 4330237

loop_
_symmetry_equiv_pos_as_xyz
'x, y, z'
'-x+1/2, y+1/2, -z+1/2'
'-x, -y, -z'
'x-1/2, -y-1/2, z-1/2'

loop_
_atom_site_label
_atom_site_type_symbol
_atom_site_fract_x
_atom_site_fract_y
_atom_site_fract_z
_atom_site_U_iso_or_equiv
_atom_site_adp_type
_atom_site_occupancy
_atom_site_symmetry_multiplicity
_atom_site_calc_flag
_atom_site_refinement_flags
_atom_site_disorder_assembly
_atom_site_disorder_group
Fe1 Fe 0.5000 1.0000 0.5000 0.0135(2) Uani 1 2 d S . .
Br1 Br 0.14614(5) 0.82737(3) 0.01947(4) 0.02341(18) Uani 1 1 d . . .
N1 N 0.3020(4) 0.9734(2) 0.3607(3) 0.0147(7) Uani 1 1 d . . .
N2 N 0.3468(4) 1.0837(2) 0.5630(3) 0.0155(7) Uani 1 1 d . . .
N3 N 0.3461(4) 1.1436(2) 0.6608(3) 0.0161(7) Uani 1 1 d . . .
N4 N 0.0956(4) 1.1407(2) 0.5312(3) 0.0160(7) Uani 1 1 d . . .
N5 N 0.0576(4) 1.3905(2) 0.8856(3) 0.0154(7) Uani 1 1 d . . .
C1 C 0.2921(5) 0.9168(3) 0.2566(4) 0.0170(9) Uani 1 1 d . . .
H1A H 0.3834 0.8818 0.2477 0.020 Uiso 1 1 calc R . .
C2 C 0.1511(5) 0.9084(3) 0.1616(4) 0.0171(9) Uani 1 1 d . . .
C3 C 0.0166(5) 0.9596(3) 0.1720(4) 0.0193(9) Uani 1 1 d . . .
H3A H -0.0793 0.9552 0.1070 0.023 Uiso 1 1 calc R . .
C4 C 0.0257(5) 1.0176(3) 0.2799(4) 0.0192(9) Uani 1 1 d . . .
H4A H -0.0651 1.0523 0.2908 0.023 Uiso 1 1 calc R . .
C5 C 0.1697(5) 1.0241(3) 0.3719(4) 0.0166(9) Uani 1 1 d . . .
C6 C 0.1979(5) 1.0835(3) 0.4870(4) 0.0157(9) Uani 1 1 d . . .
C7 C 0.1949(5) 1.1763(3) 0.6397(4) 0.0159(9) Uani 1 1 d . . .
C8 C 0.1465(5) 1.2473(3) 0.7248(4) 0.0173(9) Uani 1 1 d . . .
C9 C 0.2560(5) 1.2868(3) 0.8302(4) 0.0185(9) Uani 1 1 d . . .
H9A H 0.3635 1.2653 0.8508 0.022 Uiso 1 1 calc R . .
C10 C 0.2074(5) 1.3568(3) 0.9039(4) 0.0181(9) Uani 1 1 d . . .
H10A H 0.2856 1.3832 0.9729 0.022 Uiso 1 1 calc R . .
C11 C -0.0475(5) 1.3507(3) 0.7848(4) 0.0196(9) Uani 1 1 d . . .
H11A H -0.1552 1.3718 0.7684 0.024 Uiso 1 1 calc R . .
C12 C -0.0097(5) 1.2817(3) 0.7041(4) 0.0181(9) Uani 1 1 d . . .
H12A H -0.0898 1.2576 0.6346 0.022 Uiso 1 1 calc R . .
O1S O -0.3572(9) 1.0001(6) 0.1413(7) 0.045(2) Uiso 0.50 1 d PD A -1
H1O H -0.3540 0.9581 0.1995 0.054 Uiso 0.50 1 d PR A -1
C1S C -0.440(2) 0.9601(11) 0.0218(13) 0.045(5) Uiso 0.50 1 d PD A -1
H1SA H -0.4838 0.9001 0.0385 0.054 Uiso 0.50 1 d PR A -1
H1SB H -0.3696 0.9502 -0.0360 0.054 Uiso 0.50 1 d PR A -1
C2S C -0.5747(17) 1.0253(13) -0.0401(13) 0.036(4) Uiso 0.50 1 d PD A -1
H2SA H -0.6338 0.9989 -0.1203 0.054 Uiso 0.50 1 d PR A -1
H2SB H -0.6448 1.0345 0.0181 0.054 Uiso 0.50 1 d PR A -1
H2SC H -0.5299 1.0849 -0.0569 0.054 Uiso 0.50 1 d PR A -1

loop_
_atom_site_aniso_label
_atom_site_aniso_U_11
_atom_site_aniso_U_22
_atom_site_aniso_U_33
_atom_site_aniso_U_23
_atom_site_aniso_U_13
_atom_site_aniso_U_12
Fe1 0.0123(4) 0.0165(4) 0.0125(4) 0.0006(3) 0.0045(3) 0.0007(3)
Br1 0.0309(3) 0.0229(3) 0.0169(3) -0.00387(17) 0.00649(19) 0.00185(19)
N1 0.0159(17) 0.0150(17) 0.0142(18) 0.0037(14) 0.0057(14) -0.0005(14)
N2 0.0164(18) 0.0152(17) 0.0156(19) 0.0039(14) 0.0054(15) -0.0012(14)
N3 0.0199(19) 0.0174(17) 0.0122(18) 0.0024(14) 0.0064(14) -0.0019(15)
N4 0.0166(17) 0.0189(17) 0.0137(18) 0.0002(14) 0.0059(14) -0.0007(14)
N5 0.0164(18) 0.0152(17) 0.0159(18) 0.0019(14) 0.0062(15) -0.0025(14)
C1 0.022(2) 0.017(2) 0.015(2) 0.0015(17) 0.0113(18) 0.0000(17)
C2 0.023(2) 0.017(2) 0.014(2) 0.0001(17) 0.0070(18) -0.0042(17)
C3 0.019(2) 0.021(2) 0.018(2) -0.0008(18) 0.0038(18) -0.0041(18)
C4 0.024(2) 0.019(2) 0.017(2) -0.0014(17) 0.0077(18) -0.0019(18)
C5 0.016(2) 0.017(2) 0.020(2) 0.0022(17) 0.0108(18) -0.0028(17)
C6 0.016(2) 0.017(2) 0.015(2) 0.0021(16) 0.0054(17) -0.0020(17)
C7 0.019(2) 0.017(2) 0.015(2) 0.0050(16) 0.0086(17) -0.0008(17)
C8 0.019(2) 0.017(2) 0.018(2) 0.0022(17) 0.0076(17) -0.0033(17)
C9 0.014(2) 0.023(2) 0.019(2) 0.0026(18) 0.0054(17) 0.0026(18)
C10 0.016(2) 0.023(2) 0.017(2) -0.0012(18) 0.0048(17) -0.0030(18)
C11 0.016(2) 0.020(2) 0.025(2) -0.0010(18) 0.0069(18) -0.0018(18)
C12 0.016(2) 0.021(2) 0.017(2) -0.0026(18) 0.0037(17) -0.0018(17)

loop_
_atom_type_symbol
_atom_type_description
_atom_type_scat_dispersion_real
_atom_type_scat_dispersion_imag
_atom_type_scat_source
C C 0.0033 0.0016 'International Tables Vol C Tables 4.2.6.8 and 6.1.1.4'
H H 0.0000 0.0000 'International Tables Vol C Tables 4.2.6.8 and 6.1.1.4'
N N 0.0061 0.0033 'International Tables Vol C Tables 4.2.6.8 and 6.1.1.4'
O O 0.0106 0.0060 'International Tables Vol C Tables 4.2.6.8 and 6.1.1.4'
Fe Fe 0.3463 0.8444 'International Tables Vol C Tables 4.2.6.8 and 6.1.1.4'
Br Br -0.2901 2.4595 'International Tables Vol C Tables 4.2.6.8 and 6.1.1.4'

loop_
_geom_angle_atom_site_label_1
_geom_angle_atom_site_label_2
_geom_angle_atom_site_label_3
_geom_angle
_geom_angle_site_symmetry_1
_geom_angle_site_symmetry_3
N2 Fe1 N2 180.000(1) 3_676 .
N2 Fe1 N1 99.08(14) 3_676 .
N2 Fe1 N1 80.92(14) . .
N2 Fe1 N1 80.92(14) 3_676 3_676
N2 Fe1 N1 99.08(14) . 3_676
N1 Fe1 N1 180.000(1) . 3_676
N2 Fe1 N5 89.36(13) 3_676 4_685
N2 Fe1 N5 90.64(13) . 4_685
N1 Fe1 N5 89.23(13) . 4_685
N1 Fe1 N5 90.77(13) 3_676 4_685
N2 Fe1 N5 90.64(13) 3_676 2_546
N2 Fe1 N5 89.36(13) . 2_546
N1 Fe1 N5 90.77(13) . 2_546
N1 Fe1 N5 89.23(13) 3_676 2_546
N5 Fe1 N5 180.000(1) 4_685 2_546
C1 N1 C5 118.6(4) . .
C1 N1 Fe1 126.5(3) . .
C5 N1 Fe1 114.8(3) . .
N3 N2 C6 107.1(3) . .
N3 N2 Fe1 138.8(3) . .
C6 N2 Fe1 114.1(3) . .
N2 N3 C7 105.0(3) . .
C6 N4 C7 100.3(3) . .
C10 N5 C11 114.4(4) . .
C10 N5 Fe1 121.4(3) . 2_556
C11 N5 Fe1 124.1(3) . 2_556
N1 C1 C2 121.6(4) . .
N1 C1 H1A 119.2 . .
C2 C1 H1A 119.2 . .
C3 C2 C1 120.2(4) . .
C3 C2 Br1 120.6(3) . .
C1 C2 Br1 119.2(3) . .
C2 C3 C4 118.5(4) . .
C2 C3 H3A 120.8 . .
C4 C3 H3A 120.8 . .
C3 C4 C5 119.2(4) . .
C3 C4 H4A 120.4 . .
C5 C4 H4A 120.4 . .
N1 C5 C4 121.9(4) . .
N1 C5 C6 112.8(4) . .
C4 C5 C6 125.3(4) . .
N2 C6 N4 113.3(4) . .
N2 C6 C5 117.3(4) . .
N4 C6 C5 129.4(4) . .
N3 C7 N4 114.3(4) . .
N3 C7 C8 121.8(4) . .
N4 C7 C8 123.9(4) . .
C12 C8 C9 115.9(4) . .
C12 C8 C7 122.4(4) . .
C9 C8 C7 121.7(4) . .
C10 C9 C8 119.9(4) . .
C10 C9 H9A 120.0 . .
C8 C9 H9A 120.0 . .
N5 C10 C9 125.0(4) . .
N5 C10 H10A 117.5 . .
C9 C10 H10A 117.5 . .
N5 C11 C12 124.9(4) . .
N5 C11 H11A 117.6 . .
C12 C11 H11A 117.6 . .
C11 C12 C8 119.9(4) . .
C11 C12 H12A 120.0 . .
C8 C12 H12A 120.0 . .
C1S O1S H1O 107.0 . .
O1S C1S C2S 109.0(8) . .
O1S C1S H1SA 109.1 . .
C2S C1S H1SA 109.1 . .
O1S C1S H1SB 111.1 . .
C2S C1S H1SB 110.2 . .
H1SA C1S H1SB 108.4 . .
C1S C2S H2SA 110.4 . .
C1S C2S H2SB 109.6 . .
H2SA C2S H2SB 109.5 . .
C1S C2S H2SC 108.5 . .
H2SA C2S H2SC 109.5 . .
H2SB C2S H2SC 109.5 . .

loop_
_geom_bond_atom_site_label_1
_geom_bond_atom_site_label_2
_geom_bond_distance
_geom_bond_site_symmetry_2
Fe1 N2 1.992(3) 3_676
Fe1 N2 1.992(3) .
Fe1 N1 2.021(3) .
Fe1 N1 2.021(3) 3_676
Fe1 N5 2.089(3) 4_685
Fe1 N5 2.089(3) 2_546
Br1 C2 1.881(4) .
N1 C1 1.346(5) .
N1 C5 1.371(5) .
N2 N3 1.337(5) .
N2 C6 1.350(5) .
N3 C7 1.350(5) .
N4 C6 1.352(5) .
N4 C7 1.363(6) .
N5 C10 1.345(5) .
N5 C11 1.356(5) .
N5 Fe1 2.089(3) 2_556
C1 C2 1.395(6) .
C1 H1A 0.9500 .
C2 C3 1.389(6) .
C3 C4 1.391(6) .
C3 H3A 0.9500 .
C4 C5 1.395(6) .
C4 H4A 0.9500 .
C5 C6 1.452(6) .
C7 C8 1.468(6) .
C8 C12 1.398(6) .
C8 C9 1.402(6) .
C9 C10 1.381(6) .
C9 H9A 0.9500 .
C10 H10A 0.9500 .
C11 C12 1.380(6) .
C11 H11A 0.9500 .
C12 H12A 0.9500 .
O1S C1S 1.421(9) .
O1S H1O 0.8500 .
C1S C2S 1.509(8) .
C1S H1SA 0.9601 .
C1S H1SB 0.9600 .
C2S H2SA 0.9600 .
C2S H2SB 0.9599 .
C2S H2SC 0.9600 .
